data_4082198
loop_
_publ_author_name
'Groom, Laura R.'
'Schwarz, Andrew D.'
'Nova, Ainara'
'Clot, Eric'
'Mountford, Philip'

_publ_section_title
;
 Synthesis and Reactions of a Cyclopentadienyl-Amidinate
 Titaniumtert-Butoxyimido Compound
;
_journal_issue 24
_journal_name_full Organometallics
_journal_page_first 7520
_journal_paper_doi 10.1021/om401008a
_journal_volume 32
_journal_year 2013
_chemical_formula_moiety 'C48 H43 F15 N6 O1 Ti1'
_chemical_formula_sum 'C48 H43 F15 N6 O Ti'
_chemical_formula_weight 1052.78
_chemical_name_systematic
;        
Cp*Ti{PhC(NiPr)2}{N(C(C6F5)NOtBu)C(C6F5)NC(C6F5)N}
;
_space_group_IT_number 14
_symmetry_cell_setting monoclinic
_symmetry_space_group_name_Hall '-P 2yn'
_symmetry_space_group_name_H-M 'P 1 21/n 1'
_atom_sites_solution_hydrogens difmap
_atom_sites_solution_primary direct
_atom_sites_solution_secondary difmap
_cell_angle_alpha 90
_cell_angle_beta 97.6073(4)
_cell_angle_gamma 90
_cell_formula_units_Z 4
_cell_length_a 12.62440(10)
_cell_length_b 18.3472(2)
_cell_length_c 20.5455(2)
_cell_measurement_reflns_used 10996
_cell_measurement_temperature 150
_cell_measurement_theta_max 27
_cell_measurement_theta_min 5
_cell_volume 4716.91(8)
_computing_cell_refinement 'CrysAlis, (Oxford Diffraction, 2002)'
_computing_data_collection 'SuperNova, (Oxford Diffraction, 2010)'
_computing_data_reduction 'CrysAlis, (Oxford Diffraction, 2002)'
_computing_molecular_graphics 'CAMERON (Watkin et al., 1996)'
_computing_publication_material 'CRYSTALS (Betteridge et al., 2003)'
_computing_structure_refinement 'CRYSTALS (Betteridge et al., 2003)'
_computing_structure_solution 'SIR92 (Altomare et al., 1994)'
_diffrn_ambient_temperature 150
_diffrn_measured_fraction_theta_full 0.993
_diffrn_measured_fraction_theta_max 0.993
_diffrn_measurement_device Area
_diffrn_measurement_device_type 'Oxford Diffraction SuperNova'
_diffrn_measurement_method \w
_diffrn_radiation_monochromator graphite
_diffrn_radiation_type 'Mo K\a'
_diffrn_radiation_wavelength 0.71073
_diffrn_reflns_av_R_equivalents 0.017
_diffrn_reflns_limit_h_max 16
_diffrn_reflns_limit_h_min -16
_diffrn_reflns_limit_k_max 23
_diffrn_reflns_limit_k_min -23
_diffrn_reflns_limit_l_max 26
_diffrn_reflns_limit_l_min -26
_diffrn_reflns_number 20756
_diffrn_reflns_theta_full 26.655
_diffrn_reflns_theta_max 27.479
_diffrn_reflns_theta_min 5.118
_diffrn_standards_number 0
_exptl_absorpt_coefficient_mu 0.285
_exptl_absorpt_correction_T_max 1.00
_exptl_absorpt_correction_T_min 1.00
_exptl_absorpt_correction_type multi-scan
_exptl_absorpt_process_details 'CrysAlis, (Oxford Diffraction, 2002)'
_exptl_crystal_colour red
_exptl_crystal_density_diffrn 1.482
_exptl_crystal_density_method 'not measured'
_exptl_crystal_description prism
_exptl_crystal_F_000 2152
_exptl_crystal_size_max 0.020
_exptl_crystal_size_mid 0.010
_exptl_crystal_size_min 0.010
_refine_diff_density_max 0.24
_refine_diff_density_min -0.38
_refine_ls_extinction_method None
_refine_ls_goodness_of_fit_ref 1.0572
_refine_ls_hydrogen_treatment constr
_refine_ls_matrix_type full
_refine_ls_number_parameters 640
_refine_ls_number_reflns 8128
_refine_ls_number_restraints 0
_refine_ls_R_factor_all 0.0511
_refine_ls_R_factor_gt 0.0367
_refine_ls_shift/su_max 0.0011918
_refine_ls_shift/su_mean 0.0000544
_refine_ls_structure_factor_coef F
_refine_ls_weighting_details
;
 Method, part 1, Chebychev polynomial, (Watkin, 1994, Prince, 1982) 
 [weight] = 1.0/[A~0~*T~0~(x)+A~1~*T~1~(x) ... +A~n-1~]*T~n-1~(x)] 
 where A~i~ are the Chebychev coefficients listed below and x= Fcalc/Fmax 
 Method = Robust Weighting (Prince, 1982) 
 W = [weight] * [1-(deltaF/6*sigmaF)^2^]^2^ 
 A~i~ are: 
 0.964 0.729 0.644 
;
_refine_ls_weighting_scheme calc
_refine_ls_wR_factor_all 0.0577
_refine_ls_wR_factor_gt 0.0446
_refine_ls_wR_factor_ref 0.0430
_reflns_limit_h_max 16
_reflns_limit_h_min -16
_reflns_limit_k_max 23
_reflns_limit_k_min 0
_reflns_limit_l_max 26
_reflns_limit_l_min 0
_reflns_number_gt 8615
_reflns_number_total 10744
_reflns_threshold_expression I>2.0\s(I)
_oxford_diffrn_Wilson_B_factor 2.42
_oxford_diffrn_Wilson_scale 6.23
_oxford_refine_ls_r_factor_ref 0.0340
_oxford_refine_ls_scale 0.3613(4)
_oxford_reflns_number_all 10744
_oxford_reflns_threshold_expression_ref I>3.0\s(I)
_cod_data_source_file om401008a_si_002.cif
_cod_data_source_block compound_29
_cod_depositor_comments
;
The following automatic conversions were performed:

'_symmetry_cell_setting' value 'Monoclinic' changed to 'monoclinic'
according to /home/saulius/struct/CIF-dictionaries/cif_core.dic
dictionary named 'cif_core.dic' version 2.4.2 from
2011-04-26.

'_atom_sites_solution_primary' value 'Direct' changed to
'direct' according to
/home/saulius/struct/CIF-dictionaries/cif_core.dic dictionary named
'cif_core.dic' version 2.4.2 from 2011-04-26.

Automatic conversion script
Id: cif_fix_values 1891 2012-01-12 08:04:46Z andrius 
;
_cod_original_sg_symbol_H-M 'P 1 21/n 1 '
_cod_original_formula_sum 'C48 H43 F15 N6 O1 Ti1'
_cod_database_code 4082198

loop_
_symmetry_equiv_pos_as_xyz
x,y,z
-x,-y,-z
-x+1/2,y+1/2,-z+1/2
x+1/2,-y+1/2,z+1/2

loop_
_atom_site_label
_atom_site_type_symbol
_atom_site_fract_x
_atom_site_fract_y
_atom_site_fract_z
_atom_site_U_iso_or_equiv
_atom_site_occupancy
_atom_site_adp_type
_atom_site_refinement_flags_posn
Ti1 Ti 0.383137(19) 0.329046(13) 0.743852(11) 0.0222 1.0000 Uani .
N1 N 0.38441(9) 0.38105(6) 0.82254(6) 0.0249 1.0000 Uani .
N2 N 0.55845(9) 0.40984(6) 0.87193(6) 0.0257 1.0000 Uani .
N3 N 0.55258(9) 0.35625(6) 0.76384(5) 0.0229 1.0000 Uani .
N4 N 0.63720(9) 0.29284(6) 0.68713(6) 0.0258 1.0000 Uani .
N5 N 0.38383(10) 0.34957(7) 0.63709(6) 0.0260 1.0000 Uani .
N6 N 0.27392(10) 0.40354(7) 0.69720(6) 0.0280 1.0000 Uani .
O1 O 0.70023(8) 0.30130(5) 0.63612(5) 0.0283 1.0000 Uani .
F1 F 0.27804(8) 0.38753(5) 0.94126(5) 0.0398 1.0000 Uani .
F2 F 0.18828(8) 0.48979(6) 1.00840(5) 0.0453 1.0000 Uani .
F3 F 0.26839(8) 0.62769(5) 1.01598(4) 0.0385 1.0000 Uani .
F4 F 0.44716(9) 0.65927(5) 0.96155(5) 0.0449 1.0000 Uani .
F5 F 0.53180(8) 0.56019(5) 0.88820(5) 0.0424 1.0000 Uani .
F6 F 0.73448(7) 0.25762(5) 0.84227(5) 0.0364 1.0000 Uani .
F7 F 0.94611(7) 0.26301(5) 0.88134(5) 0.0410 1.0000 Uani .
F8 F 1.04650(7) 0.39392(6) 0.89940(5) 0.0421 1.0000 Uani .
F9 F 0.93515(8) 0.51894(5) 0.87107(6) 0.0435 1.0000 Uani .
F10 F 0.72337(7) 0.51420(5) 0.83194(5) 0.0360 1.0000 Uani .
F11 F 0.84797(7) 0.37905(5) 0.70818(4) 0.0302 1.0000 Uani .
F12 F 0.92311(7) 0.50026(5) 0.66094(5) 0.0370 1.0000 Uani .
F13 F 0.78949(9) 0.61379(5) 0.62302(5) 0.0448 1.0000 Uani .
F14 F 0.58029(9) 0.60610(5) 0.64197(6) 0.0477 1.0000 Uani .
F15 F 0.50320(7) 0.48501(5) 0.68923(5) 0.0367 1.0000 Uani .
C1 C 0.44809(11) 0.41520(7) 0.86476(6) 0.0232 1.0000 Uani .
C2 C 0.40718(11) 0.46985(8) 0.91031(6) 0.0245 1.0000 Uani .
C3 C 0.31990(11) 0.45472(8) 0.94303(7) 0.0275 1.0000 Uani .
C4 C 0.27395(12) 0.50690(9) 0.97904(7) 0.0309 1.0000 Uani .
C5 C 0.31557(12) 0.57604(8) 0.98430(6) 0.0297 1.0000 Uani .
C6 C 0.40478(13) 0.59233(8) 0.95516(7) 0.0303 1.0000 Uani .
C7 C 0.44861(11) 0.53993(8) 0.91822(7) 0.0280 1.0000 Uani .
C8 C 0.60124(11) 0.38309(7) 0.82212(6) 0.0233 1.0000 Uani .
C9 C 0.72184(11) 0.38558(7) 0.83567(6) 0.0239 1.0000 Uani .
C10 C 0.78214(11) 0.32268(8) 0.84795(7) 0.0266 1.0000 Uani .
C11 C 0.89086(11) 0.32500(8) 0.86858(7) 0.0291 1.0000 Uani .
C12 C 0.94183(11) 0.39117(9) 0.87744(7) 0.0302 1.0000 Uani .
C13 C 0.88485(12) 0.45456(8) 0.86399(7) 0.0299 1.0000 Uani .
C14 C 0.77634(11) 0.45122(8) 0.84409(7) 0.0272 1.0000 Uani .
C15 C 0.62250(11) 0.35399(7) 0.71463(6) 0.0229 1.0000 Uani .
C16 C 0.67001(11) 0.42452(7) 0.69592(6) 0.0237 1.0000 Uani .
C17 C 0.77788(11) 0.43252(7) 0.68991(6) 0.0249 1.0000 Uani .
C18 C 0.81890(12) 0.49589(8) 0.66683(7) 0.0292 1.0000 Uani .
C19 C 0.75200(13) 0.55398(8) 0.64886(7) 0.0324 1.0000 Uani .
C20 C 0.64633(13) 0.54964(8) 0.65777(8) 0.0321 1.0000 Uani .
C21 C 0.60726(12) 0.48616(8) 0.68201(7) 0.0280 1.0000 Uani .
C22 C 0.74920(14) 0.23177(8) 0.62079(8) 0.0349 1.0000 Uani .
C23 C 0.81120(16) 0.19960(10) 0.68234(10) 0.0457 1.0000 Uani .
C24 C 0.82397(18) 0.25512(10) 0.57234(10) 0.0501 1.0000 Uani .
C25 C 0.66339(17) 0.18047(10) 0.58886(11) 0.0498 1.0000 Uani .
C26 C 0.30886(11) 0.39932(8) 0.63847(7) 0.0269 1.0000 Uani .
C27 C 0.26222(12) 0.44723(9) 0.58256(7) 0.0297 1.0000 Uani .
C28 C 0.30768(13) 0.51437(9) 0.57138(8) 0.0376 1.0000 Uani .
C29 C 0.25872(15) 0.56054(10) 0.52273(9) 0.0433 1.0000 Uani .
C30 C 0.16546(15) 0.53947(11) 0.48474(8) 0.0448 1.0000 Uani .
C31 C 0.12074(14) 0.47237(11) 0.49476(8) 0.0425 1.0000 Uani .
C32 C 0.16782(13) 0.42684(10) 0.54433(8) 0.0354 1.0000 Uani .
C33 C 0.42542(12) 0.32556(8) 0.57658(7) 0.0294 1.0000 Uani .
C34 C 0.49460(14) 0.38166(9) 0.54675(8) 0.0360 1.0000 Uani .
C35 C 0.33907(14) 0.29758(10) 0.52247(8) 0.0380 1.0000 Uani .
C36 C 0.20640(12) 0.46483(9) 0.71344(7) 0.0338 1.0000 Uani .
C37 C 0.13371(14) 0.44124(11) 0.76274(9) 0.0426 1.0000 Uani .
C38 C 0.27282(15) 0.53104(9) 0.73878(9) 0.0413 1.0000 Uani .
C39 C 0.42639(12) 0.20131(8) 0.76292(7) 0.0305 1.0000 Uani .
C40 C 0.34989(12) 0.20386(8) 0.70609(7) 0.0286 1.0000 Uani .
C41 C 0.25371(12) 0.23314(8) 0.72392(8) 0.0326 1.0000 Uani .
C42 C 0.26993(14) 0.24563(9) 0.79248(8) 0.0366 1.0000 Uani .
C43 C 0.37746(14) 0.22783(8) 0.81628(8) 0.0356 1.0000 Uani .
C44 C 0.53276(14) 0.16520(9) 0.76708(10) 0.0438 1.0000 Uani .
C45 C 0.36221(16) 0.16713(9) 0.64250(8) 0.0402 1.0000 Uani .
C46 C 0.15043(14) 0.24087(11) 0.67889(11) 0.0500 1.0000 Uani .
C47 C 0.18418(19) 0.26483(11) 0.83358(12) 0.0585 1.0000 Uani .
C48 C 0.4271(2) 0.22822(11) 0.88676(9) 0.0579 1.0000 Uani .
H231 H 0.7608 0.1869 0.7132 0.0702 1.0000 Uiso R
H232 H 0.8649 0.2359 0.7022 0.0701 1.0000 Uiso R
H233 H 0.8466 0.1559 0.6688 0.0700 1.0000 Uiso R
H241 H 0.8596 0.2110 0.5585 0.0752 1.0000 Uiso R
H242 H 0.8773 0.2900 0.5951 0.0761 1.0000 Uiso R
H243 H 0.7824 0.2777 0.5352 0.0761 1.0000 Uiso R
H251 H 0.6981 0.1355 0.5762 0.0747 1.0000 Uiso R
H252 H 0.6141 0.1681 0.6216 0.0746 1.0000 Uiso R
H253 H 0.6246 0.2052 0.5499 0.0751 1.0000 Uiso R
H281 H 0.3749 0.5290 0.5972 0.0455 1.0000 Uiso R
H291 H 0.2907 0.6082 0.5157 0.0532 1.0000 Uiso R
H301 H 0.1305 0.5719 0.4506 0.0537 1.0000 Uiso R
H311 H 0.0562 0.4568 0.4664 0.0516 1.0000 Uiso R
H321 H 0.1357 0.3797 0.5525 0.0436 1.0000 Uiso R
H331 H 0.4729 0.2824 0.5912 0.0345 1.0000 Uiso R
H341 H 0.5207 0.3590 0.5087 0.0545 1.0000 Uiso R
H342 H 0.5565 0.3959 0.5792 0.0554 1.0000 Uiso R
H343 H 0.4508 0.4252 0.5318 0.0554 1.0000 Uiso R
H351 H 0.2819 0.2721 0.5432 0.0579 1.0000 Uiso R
H352 H 0.3100 0.3390 0.4956 0.0581 1.0000 Uiso R
H353 H 0.3732 0.2625 0.4953 0.0578 1.0000 Uiso R
H361 H 0.1590 0.4799 0.6717 0.0415 1.0000 Uiso R
H371 H 0.0867 0.4004 0.7439 0.0661 1.0000 Uiso R
H372 H 0.1795 0.4251 0.8034 0.0657 1.0000 Uiso R
H373 H 0.0877 0.4830 0.7727 0.0661 1.0000 Uiso R
H381 H 0.2232 0.5714 0.7461 0.0608 1.0000 Uiso R
H382 H 0.3162 0.5183 0.7806 0.0615 1.0000 Uiso R
H383 H 0.3191 0.5461 0.7056 0.0612 1.0000 Uiso R
H441 H 0.5246 0.1121 0.7728 0.0667 1.0000 Uiso R
H442 H 0.5648 0.1746 0.7272 0.0682 1.0000 Uiso R
H443 H 0.5785 0.1846 0.8048 0.0677 1.0000 Uiso R
H451 H 0.3060 0.1840 0.6072 0.0609 1.0000 Uiso R
H452 H 0.3549 0.1145 0.6484 0.0607 1.0000 Uiso R
H453 H 0.4333 0.1779 0.6304 0.0605 1.0000 Uiso R
H461 H 0.1125 0.1941 0.6775 0.0760 1.0000 Uiso R
H462 H 0.1636 0.2545 0.6336 0.0779 1.0000 Uiso R
H463 H 0.1061 0.2774 0.6964 0.0767 1.0000 Uiso R
H471 H 0.1566 0.2206 0.8509 0.0902 1.0000 Uiso R
H472 H 0.1253 0.2918 0.8082 0.0918 1.0000 Uiso R
H473 H 0.2144 0.2950 0.8701 0.0909 1.0000 Uiso R
H481 H 0.3923 0.2666 0.9108 0.0885 1.0000 Uiso R
H482 H 0.5035 0.2385 0.8883 0.0885 1.0000 Uiso R
H483 H 0.4178 0.1806 0.9069 0.0880 1.0000 Uiso R

loop_
_atom_site_aniso_label
_atom_site_aniso_U_11
_atom_site_aniso_U_22
_atom_site_aniso_U_33
_atom_site_aniso_U_23
_atom_site_aniso_U_13
_atom_site_aniso_U_12
Ti1 0.02283(12) 0.02248(12) 0.02151(11) -0.00073(9) 0.00413(8) -0.00075(9)
N1 0.0241(5) 0.0276(6) 0.0240(5) 0.0005(4) 0.0066(4) -0.0001(4)
N2 0.0237(5) 0.0291(6) 0.0244(5) -0.0021(4) 0.0038(4) 0.0017(5)
N3 0.0229(5) 0.0226(5) 0.0237(5) -0.0014(4) 0.0055(4) 0.0018(4)
N4 0.0281(6) 0.0248(6) 0.0263(5) 0.0000(4) 0.0097(5) 0.0031(5)
N5 0.0286(6) 0.0272(6) 0.0226(5) -0.0001(4) 0.0047(4) 0.0020(5)
N6 0.0286(6) 0.0307(6) 0.0249(5) 0.0002(5) 0.0045(5) 0.0056(5)
O1 0.0362(5) 0.0221(5) 0.0295(5) -0.0014(4) 0.0150(4) 0.0054(4)
F1 0.0434(5) 0.0359(5) 0.0446(5) -0.0074(4) 0.0222(4) -0.0097(4)
F2 0.0434(5) 0.0529(6) 0.0454(5) -0.0070(5) 0.0270(4) -0.0007(5)
F3 0.0491(6) 0.0398(5) 0.0278(4) -0.0031(4) 0.0093(4) 0.0190(4)
F4 0.0605(6) 0.0274(5) 0.0495(6) -0.0072(4) 0.0171(5) -0.0047(4)
F5 0.0440(5) 0.0349(5) 0.0537(6) -0.0059(4) 0.0265(5) -0.0080(4)
F6 0.0319(4) 0.0249(4) 0.0525(5) 0.0032(4) 0.0060(4) -0.0021(3)
F7 0.0298(4) 0.0369(5) 0.0573(6) 0.0108(4) 0.0100(4) 0.0118(4)
F8 0.0202(4) 0.0569(6) 0.0489(5) -0.0031(5) 0.0031(4) -0.0003(4)
F9 0.0339(5) 0.0359(5) 0.0615(6) -0.0123(4) 0.0097(4) -0.0102(4)
F10 0.0345(5) 0.0243(4) 0.0492(5) -0.0037(4) 0.0058(4) 0.0036(3)
F11 0.0272(4) 0.0300(4) 0.0344(4) 0.0033(3) 0.0071(3) 0.0052(3)
F12 0.0302(4) 0.0409(5) 0.0396(5) 0.0041(4) 0.0033(4) -0.0098(4)
F13 0.0534(6) 0.0285(5) 0.0496(6) 0.0098(4) -0.0034(5) -0.0135(4)
F14 0.0489(6) 0.0237(4) 0.0666(7) 0.0072(4) -0.0063(5) 0.0080(4)
F15 0.0272(4) 0.0306(4) 0.0519(5) -0.0006(4) 0.0044(4) 0.0071(3)
C1 0.0241(6) 0.0251(6) 0.0214(6) 0.0008(5) 0.0065(5) 0.0019(5)
C2 0.0247(6) 0.0287(7) 0.0202(6) -0.0013(5) 0.0033(5) 0.0037(5)
C3 0.0296(7) 0.0295(7) 0.0242(6) -0.0001(5) 0.0059(5) 0.0009(6)
C4 0.0307(7) 0.0406(8) 0.0235(6) 0.0004(6) 0.0112(5) 0.0058(6)
C5 0.0367(8) 0.0330(7) 0.0196(6) -0.0011(5) 0.0044(5) 0.0124(6)
C6 0.0373(8) 0.0252(7) 0.0280(7) -0.0012(5) 0.0030(6) 0.0014(6)
C7 0.0270(7) 0.0322(7) 0.0263(6) 0.0003(5) 0.0088(5) 0.0014(6)
C8 0.0232(6) 0.0224(6) 0.0244(6) -0.0005(5) 0.0037(5) 0.0013(5)
C9 0.0240(6) 0.0273(6) 0.0210(6) -0.0025(5) 0.0054(5) 0.0020(5)
C10 0.0274(7) 0.0262(7) 0.0273(6) -0.0002(5) 0.0076(5) 0.0001(5)
C11 0.0255(7) 0.0334(7) 0.0294(7) 0.0027(6) 0.0078(5) 0.0056(6)
C12 0.0192(6) 0.0435(8) 0.0288(7) -0.0026(6) 0.0066(5) 0.0013(6)
C13 0.0281(7) 0.0310(7) 0.0317(7) -0.0078(6) 0.0079(6) -0.0054(6)
C14 0.0279(7) 0.0261(7) 0.0283(7) -0.0039(5) 0.0057(5) 0.0030(5)
C15 0.0228(6) 0.0225(6) 0.0240(6) 0.0000(5) 0.0048(5) 0.0027(5)
C16 0.0283(7) 0.0218(6) 0.0210(6) -0.0013(5) 0.0039(5) 0.0011(5)
C17 0.0293(7) 0.0229(6) 0.0228(6) -0.0011(5) 0.0040(5) 0.0027(5)
C18 0.0294(7) 0.0310(7) 0.0263(6) -0.0016(6) 0.0006(5) -0.0056(6)
C19 0.0422(8) 0.0232(7) 0.0299(7) 0.0022(5) -0.0028(6) -0.0073(6)
C20 0.0393(8) 0.0199(6) 0.0347(7) -0.0010(5) -0.0042(6) 0.0034(6)
C21 0.0284(7) 0.0252(7) 0.0302(7) -0.0042(5) 0.0025(5) 0.0016(5)
C22 0.0434(9) 0.0232(7) 0.0416(8) -0.0047(6) 0.0184(7) 0.0082(6)
C23 0.0496(10) 0.0354(9) 0.0545(10) 0.0026(8) 0.0153(8) 0.0168(8)
C24 0.0630(12) 0.0377(9) 0.0568(11) 0.0002(8) 0.0353(9) 0.0144(8)
C25 0.0589(12) 0.0337(9) 0.0594(11) -0.0177(8) 0.0181(9) -0.0013(8)
C26 0.0259(6) 0.0285(7) 0.0262(6) 0.0002(5) 0.0026(5) -0.0012(5)
C27 0.0284(7) 0.0360(8) 0.0256(6) 0.0032(6) 0.0063(5) 0.0075(6)
C28 0.0326(8) 0.0414(9) 0.0391(8) 0.0085(7) 0.0058(6) 0.0044(6)
C29 0.0432(9) 0.0419(9) 0.0466(9) 0.0149(8) 0.0127(7) 0.0097(7)
C30 0.0463(9) 0.0560(11) 0.0327(8) 0.0120(7) 0.0070(7) 0.0201(8)
C31 0.0357(8) 0.0594(11) 0.0315(8) 0.0010(7) 0.0013(6) 0.0136(8)
C32 0.0317(8) 0.0431(9) 0.0315(7) 0.0019(6) 0.0041(6) 0.0051(6)
C33 0.0330(7) 0.0312(7) 0.0248(6) -0.0025(5) 0.0065(5) 0.0026(6)
C34 0.0404(8) 0.0408(8) 0.0288(7) 0.0003(6) 0.0122(6) -0.0009(7)
C35 0.0433(9) 0.0420(9) 0.0284(7) -0.0073(6) 0.0038(6) 0.0005(7)
C36 0.0311(7) 0.0398(8) 0.0308(7) -0.0003(6) 0.0056(6) 0.0117(6)
C37 0.0350(8) 0.0558(11) 0.0387(8) 0.0020(7) 0.0109(7) 0.0117(7)
C38 0.0455(9) 0.0346(8) 0.0444(9) -0.0030(7) 0.0084(7) 0.0125(7)
C39 0.0347(7) 0.0215(6) 0.0345(7) 0.0046(5) 0.0015(6) -0.0051(6)
C40 0.0322(7) 0.0213(6) 0.0323(7) -0.0007(5) 0.0043(6) -0.0044(5)
C41 0.0293(7) 0.0273(7) 0.0410(8) -0.0025(6) 0.0042(6) -0.0072(6)
C42 0.0422(9) 0.0291(7) 0.0418(8) -0.0026(6) 0.0181(7) -0.0107(6)
C43 0.0497(9) 0.0276(7) 0.0292(7) 0.0035(6) 0.0042(6) -0.0106(7)
C44 0.0374(9) 0.0279(8) 0.0632(11) 0.0113(7) -0.0038(8) 0.0014(7)
C45 0.0568(10) 0.0290(7) 0.0355(8) -0.0039(6) 0.0090(7) -0.0030(7)
C46 0.0316(8) 0.0466(10) 0.0688(12) -0.0089(9) -0.0046(8) -0.0040(7)
C47 0.0674(13) 0.0471(11) 0.0706(13) -0.0094(10) 0.0448(11) -0.0151(9)
C48 0.0980(17) 0.0433(10) 0.0296(8) 0.0107(7) -0.0024(9) -0.0138(10)

loop_
_atom_type_symbol
_atom_type_scat_dispersion_real
_atom_type_scat_dispersion_imag
_atom_type_scat_Cromer_Mann_a1
_atom_type_scat_Cromer_Mann_b1
_atom_type_scat_Cromer_Mann_a2
_atom_type_scat_Cromer_Mann_b2
_atom_type_scat_Cromer_Mann_a3
_atom_type_scat_Cromer_Mann_b3
_atom_type_scat_Cromer_Mann_a4
_atom_type_scat_Cromer_Mann_b4
_atom_type_scat_Cromer_Mann_c
_atom_type_scat_source
C 0.0033 0.0016 2.3100 20.8439 1.0200 10.2075 1.5886 0.5687 0.8650 51.6512 0.2156 'International Tables Vol C 4.2.6.8 and 6.1.1.4'
H 0.0000 0.0000 0.4930 10.5109 0.3229 26.1257 0.1402 3.1424 0.0408 57.7998 0.0030 'International Tables Vol C 4.2.6.8 and 6.1.1.4'
N 0.0061 0.0033 12.2126 0.0057 3.1322 9.8933 2.0125 28.9975 1.1663 0.5826 -11.5290 'International Tables Vol C 4.2.6.8 and 6.1.1.4'
F 0.0171 0.0103 3.5392 10.2825 2.6412 4.2944 1.5170 0.2615 1.0243 26.1476 0.2776 'International Tables Vol C 4.2.6.8 and 6.1.1.4'
O 0.0106 0.0060 3.0485 13.2771 2.2868 5.7011 1.5463 0.3239 0.8670 32.9089 0.2508 'International Tables Vol C 4.2.6.8 and 6.1.1.4'
Ti 0.2776 0.4457 9.7595 7.8508 7.3558 0.5000 1.6991 35.6338 1.9021 116.1050 1.2807 'International Tables Vol C 4.2.6.8 and 6.1.1.4'

loop_
_geom_angle_atom_site_label_1
_geom_angle_atom_site_label_2
_geom_angle_atom_site_label_3
_geom_angle
_geom_angle_publ_flag
N1 Ti1 N3 79.92(5) yes
N1 Ti1 N5 139.68(5) yes
N3 Ti1 N5 90.87(4) yes
N1 Ti1 N6 89.57(5) yes
N3 Ti1 N6 120.62(5) yes
N5 Ti1 N6 61.60(4) yes
N1 Ti1 C39 112.09(5) yes
N3 Ti1 C39 89.80(5) yes
N5 Ti1 C39 106.99(5) yes
N6 Ti1 C39 146.02(5) yes
N1 Ti1 C40 137.19(5) yes
N3 Ti1 C40 113.44(5) yes
N5 Ti1 C40 82.47(5) yes
N6 Ti1 C40 113.29(5) yes
C39 Ti1 C40 33.77(5) yes
N1 Ti1 C41 116.63(5) yes
N3 Ti1 C41 145.93(5) yes
N5 Ti1 C41 92.71(5) yes
N6 Ti1 C41 90.48(5) yes
C39 Ti1 C41 56.83(5) yes
N1 Ti1 C42 84.45(5) yes
N3 Ti1 C42 133.66(5) yes
N5 Ti1 C42 126.73(5) yes
N6 Ti1 C42 102.45(6) yes
C39 Ti1 C42 56.67(5) yes
N1 Ti1 C43 81.72(5) yes
N3 Ti1 C43 99.80(5) yes
N5 Ti1 C43 138.60(5) yes
N6 Ti1 C43 136.46(6) yes
C39 Ti1 C43 34.16(5) yes
C40 Ti1 C41 34.08(5) yes
C40 Ti1 C42 56.35(5) yes
C41 Ti1 C42 34.30(6) yes
C40 Ti1 C43 56.52(5) yes
C41 Ti1 C43 57.31(6) yes
C42 Ti1 C43 34.48(6) yes
Ti1 N1 C1 140.68(10) yes
C1 N2 C8 117.07(11) yes
Ti1 N3 C8 124.36(9) yes
Ti1 N3 C15 122.86(8) yes
C8 N3 C15 112.55(11) yes
O1 N4 C15 111.19(11) yes
Ti1 N5 C26 89.97(8) yes
Ti1 N5 C33 145.66(9) yes
C26 N5 C33 124.07(12) yes
Ti1 N6 C26 95.72(9) yes
Ti1 N6 C36 139.72(9) yes
C26 N6 C36 121.08(12) yes
N4 O1 C22 111.07(10) yes
N2 C1 N1 125.15(12) yes
N2 C1 C2 113.78(11) yes
N1 C1 C2 120.99(12) yes
C1 C2 C3 121.65(13) yes
C1 C2 C7 122.22(12) yes
C3 C2 C7 115.95(12) yes
C2 C3 F1 120.32(12) yes
C2 C3 C4 122.33(14) yes
F1 C3 C4 117.35(13) yes
C3 C4 F2 119.86(14) yes
C3 C4 C5 119.91(13) yes
F2 C4 C5 120.23(13) yes
F3 C5 C4 120.29(14) yes
F3 C5 C6 120.12(14) yes
C4 C5 C6 119.57(13) yes
F4 C6 C5 119.72(13) yes
F4 C6 C7 120.47(14) yes
C5 C6 C7 119.79(14) yes
C2 C7 C6 122.35(13) yes
C2 C7 F5 120.60(12) yes
C6 C7 F5 117.02(13) yes
N3 C8 N2 129.43(12) yes
N3 C8 C9 119.89(11) yes
N2 C8 C9 110.67(11) yes
C8 C9 C10 121.56(12) yes
C8 C9 C14 121.35(12) yes
C10 C9 C14 116.66(12) yes
C9 C10 F6 119.86(12) yes
C9 C10 C11 121.92(13) yes
F6 C10 C11 118.18(13) yes
C10 C11 F7 120.20(13) yes
C10 C11 C12 119.75(13) yes
F7 C11 C12 120.04(13) yes
F8 C12 C11 120.10(14) yes
F8 C12 C13 120.12(14) yes
C11 C12 C13 119.78(13) yes
F9 C13 C12 119.71(13) yes
F9 C13 C14 120.64(14) yes
C12 C13 C14 119.65(13) yes
C9 C14 F10 119.87(12) yes
C9 C14 C13 122.21(13) yes
F10 C14 C13 117.92(13) yes
N3 C15 N4 118.49(12) yes
N3 C15 C16 117.56(11) yes
N4 C15 C16 123.88(12) yes
C15 C16 C17 122.95(12) yes
C15 C16 C21 121.31(12) yes
C17 C16 C21 115.73(12) yes
C16 C17 F11 121.02(12) yes
C16 C17 C18 122.33(13) yes
F11 C17 C18 116.63(12) yes
C17 C18 F12 119.90(13) yes
C17 C18 C19 119.86(14) yes
F12 C18 C19 120.23(13) yes
C18 C19 F13 120.37(15) yes
C18 C19 C20 119.40(14) yes
F13 C19 C20 120.23(14) yes
F14 C20 C19 120.43(14) yes
F14 C20 C21 119.82(14) yes
C19 C20 C21 119.74(13) yes
C16 C21 C20 122.62(14) yes
C16 C21 F15 120.31(13) yes
C20 C21 F15 117.01(13) yes
O1 C22 C23 110.15(13) yes
O1 C22 C24 102.17(12) yes
C23 C22 C24 111.04(15) yes
O1 C22 C25 109.55(13) yes
C23 C22 C25 112.30(15) yes
C24 C22 C25 111.18(15) yes
C22 C23 H231 108.9 no
C22 C23 H232 109.2 no
H231 C23 H232 111.0 no
C22 C23 H233 106.8 no
H231 C23 H233 110.3 no
H232 C23 H233 110.6 no
C22 C24 H241 107.6 no
C22 C24 H242 108.1 no
H241 C24 H242 110.9 no
C22 C24 H243 108.7 no
H241 C24 H243 110.3 no
H242 C24 H243 111.1 no
C22 C25 H251 108.5 no
C22 C25 H252 108.7 no
H251 C25 H252 109.0 no
C22 C25 H253 108.2 no
H251 C25 H253 111.1 no
H252 C25 H253 111.2 no
N6 C26 N5 112.47(12) yes
N6 C26 C27 120.78(12) yes
N5 C26 C27 126.75(12) yes
C26 C27 C28 121.04(14) yes
C26 C27 C32 119.65(14) yes
C28 C27 C32 119.14(14) yes
C27 C28 C29 120.29(16) yes
C27 C28 H281 120.1 no
C29 C28 H281 119.6 no
C28 C29 C30 120.05(17) yes
C28 C29 H291 119.7 no
C30 C29 H291 120.2 no
C29 C30 C31 120.05(15) yes
C29 C30 H301 120.4 no
C31 C30 H301 119.6 no
C30 C31 C32 120.12(16) yes
C30 C31 H311 119.7 no
C32 C31 H311 120.1 no
C27 C32 C31 120.31(16) yes
C27 C32 H321 119.0 no
C31 C32 H321 120.7 no
N5 C33 C34 114.92(12) yes
N5 C33 C35 114.23(12) yes
C34 C33 C35 108.81(13) yes
N5 C33 H331 104.2 no
C34 C33 H331 107.3 no
C35 C33 H331 106.8 no
C33 C34 H341 107.7 no
C33 C34 H342 110.4 no
H341 C34 H342 109.2 no
C33 C34 H343 109.9 no
H341 C34 H343 109.1 no
H342 C34 H343 110.5 no
C33 C35 H351 109.3 no
C33 C35 H352 108.9 no
H351 C35 H352 111.4 no
C33 C35 H353 107.8 no
H351 C35 H353 109.2 no
H352 C35 H353 110.2 no
N6 C36 C37 110.62(14) yes
N6 C36 C38 112.06(13) yes
C37 C36 C38 110.65(14) yes
N6 C36 H361 108.0 no
C37 C36 H361 107.5 no
C38 C36 H361 107.8 no
C36 C37 H371 109.6 no
C36 C37 H372 108.0 no
H371 C37 H372 110.5 no
C36 C37 H373 109.7 no
H371 C37 H373 108.8 no
H372 C37 H373 110.2 no
C36 C38 H381 108.4 no
C36 C38 H382 109.0 no
H381 C38 H382 109.5 no
C36 C38 H383 109.4 no
H381 C38 H383 109.7 no
H382 C38 H383 110.8 no
Ti1 C39 C40 73.76(8) yes
Ti1 C39 C43 71.38(9) yes
C40 C39 C43 107.95(14) yes
Ti1 C39 C44 128.36(10) yes
C40 C39 C44 125.02(15) yes
C43 C39 C44 126.27(15) yes
Ti1 C40 C39 72.48(8) yes
Ti1 C40 C41 71.28(8) yes
C39 C40 C41 108.26(13) yes
Ti1 C40 C45 131.87(10) yes
C39 C40 C45 124.58(14) yes
C41 C40 C45 125.96(14) yes
Ti1 C41 C40 74.65(8) yes
Ti1 C41 C42 72.89(9) yes
C40 C41 C42 107.59(14) yes
Ti1 C41 C46 123.50(12) yes
C40 C41 C46 125.39(15) yes
C42 C41 C46 126.67(16) yes
Ti1 C42 C41 72.81(9) yes
Ti1 C42 C43 72.24(9) yes
C41 C42 C43 108.16(14) yes
Ti1 C42 C47 126.74(12) yes
C41 C42 C47 125.32(18) yes
C43 C42 C47 126.07(17) yes
Ti1 C43 C42 73.28(9) yes
Ti1 C43 C39 74.46(8) yes
C42 C43 C39 107.95(14) yes
Ti1 C43 C48 123.71(11) yes
C42 C43 C48 126.17(17) yes
C39 C43 C48 125.49(18) yes
C39 C44 H441 109.8 no
C39 C44 H442 110.1 no
H441 C44 H442 109.6 no
C39 C44 H443 108.6 no
H441 C44 H443 109.1 no
H442 C44 H443 109.7 no
C40 C45 H451 110.6 no
C40 C45 H452 108.3 no
H451 C45 H452 109.0 no
C40 C45 H453 109.5 no
H451 C45 H453 109.9 no
H452 C45 H453 109.4 no
C41 C46 H461 108.4 no
C41 C46 H462 111.1 no
H461 C46 H462 109.4 no
C41 C46 H463 109.4 no
H461 C46 H463 108.1 no
H462 C46 H463 110.4 no
C42 C47 H471 109.3 no
C42 C47 H472 111.8 no
H471 C47 H472 109.5 no
C42 C47 H473 109.3 no
H471 C47 H473 108.4 no
H472 C47 H473 108.4 no
C43 C48 H481 109.1 no
C43 C48 H482 108.4 no
H481 C48 H482 110.2 no
C43 C48 H483 110.2 no
H481 C48 H483 109.6 no
H482 C48 H483 109.4 no

loop_
_geom_bond_atom_site_label_1
_geom_bond_atom_site_label_2
_geom_bond_distance
_geom_bond_publ_flag
Ti1 N1 1.8756(12) yes
Ti1 N3 2.1820(11) yes
Ti1 N5 2.2267(11) yes
Ti1 N6 2.0829(12) yes
Ti1 C39 2.4264(15) yes
Ti1 C40 2.4429(14) yes
Ti1 C41 2.3992(14) yes
Ti1 C42 2.4003(15) yes
Ti1 C43 2.3867(15) yes
N1 C1 1.2673(18) yes
N2 C1 1.3850(17) yes
N2 C8 1.3139(18) yes
N3 C8 1.3634(18) yes
N3 C15 1.4280(17) yes
N4 O1 1.4058(15) yes
N4 C15 1.2808(18) yes
N5 C26 1.3180(19) yes
N5 C33 1.4791(17) yes
N6 C26 1.3406(18) yes
N6 C36 1.4757(18) yes
O1 C22 1.4700(16) yes
F1 C3 1.3399(17) yes
F2 C4 1.3435(17) yes
F3 C5 1.3337(16) yes
F4 C6 1.3390(18) yes
F5 C7 1.3390(17) yes
F6 C10 1.3349(16) yes
F7 C11 1.3418(17) yes
F8 C12 1.3395(17) yes
F9 C13 1.3398(17) yes
F10 C14 1.3418(16) yes
F11 C17 1.3411(16) yes
F12 C18 1.3394(18) yes
F13 C19 1.3329(17) yes
F14 C20 1.3424(17) yes
F15 C21 1.3415(17) yes
C1 C2 1.5085(18) yes
C2 C3 1.3925(19) yes
C2 C7 1.390(2) yes
C3 C4 1.384(2) yes
C4 C5 1.372(2) yes
C5 C6 1.377(2) yes
C6 C7 1.385(2) yes
C8 C9 1.5118(18) yes
C9 C10 1.3873(19) yes
C9 C14 1.386(2) yes
C10 C11 1.383(2) yes
C11 C12 1.375(2) yes
C12 C13 1.376(2) yes
C13 C14 1.378(2) yes
C15 C16 1.4977(18) yes
C16 C17 1.391(2) yes
C16 C21 1.3886(19) yes
C17 C18 1.382(2) yes
C18 C19 1.379(2) yes
C19 C20 1.373(2) yes
C20 C21 1.383(2) yes
C22 C23 1.516(3) yes
C22 C24 1.521(2) yes
C22 C25 1.517(3) yes
C23 H231 0.984 no
C23 H232 0.998 no
C23 H233 0.976 no
C24 H241 0.986 no
C24 H242 0.999 no
C24 H243 0.961 no
C25 H251 0.985 no
C25 H252 1.001 no
C25 H253 0.992 no
C26 C27 1.5031(19) yes
C27 C28 1.391(2) yes
C27 C32 1.389(2) yes
C28 C29 1.391(2) yes
C28 H281 0.977 no
C29 C30 1.379(3) yes
C29 H291 0.982 no
C30 C31 1.381(3) yes
C30 H301 0.979 no
C31 C32 1.389(2) yes
C31 H311 0.980 no
C32 H321 0.979 no
C33 C34 1.530(2) yes
C33 C35 1.539(2) yes
C33 H331 1.014 no
C34 H341 0.980 no
C34 H342 0.993 no
C34 H343 0.997 no
C35 H351 1.001 no
C35 H352 0.981 no
C35 H353 0.987 no
C36 C37 1.517(2) yes
C36 C38 1.528(3) yes
C36 H361 1.017 no
C37 H371 1.001 no
C37 H372 0.996 no
C37 H373 0.999 no
C38 H381 0.994 no
C38 H382 0.983 no
C38 H383 0.994 no
C39 C40 1.414(2) yes
C39 C43 1.414(2) yes
C39 C44 1.490(2) yes
C40 C41 1.419(2) yes
C40 C45 1.496(2) yes
C41 C42 1.415(2) yes
C41 C46 1.502(2) yes
C42 C43 1.419(3) yes
C42 C47 1.500(2) yes
C43 C48 1.500(2) yes
C44 H441 0.989 no
C44 H442 0.976 no
C44 H443 0.971 no
C45 H451 0.994 no
C45 H452 0.979 no
C45 H453 0.982 no
C46 H461 0.981 no
C46 H462 0.998 no
C46 H463 0.972 no
C47 H471 0.968 no
C47 H472 0.983 no
C47 H473 0.970 no
C48 H481 0.994 no
C48 H482 0.980 no
C48 H483 0.980 no
